data_1546458
loop_
_publ_author_name
'Berg, Rolf W.'
'Sotofte, Inger'

_publ_section_title
;
 Crystal structure of tetramethylammonium hexachloroplatinate(IV)
;
_journal_name_full 'Acta Chemica Scandinavica A'
_journal_page_first 241
_journal_page_last 244
_journal_volume 32
_journal_year 1978
_chemical_formula_sum 'C8 H24 Cl6 N2 Pt'
_chemical_formula_weight 556.1
_space_group_IT_number 225
_symmetry_cell_setting cubic
_symmetry_Int_Tables_number 225
_symmetry_space_group_name_Hall '-F 4 2 3'
_symmetry_space_group_name_H-M 'F m -3 m'
_cell_angle_alpha 90.
_cell_angle_beta 90.
_cell_angle_gamma 90.
_cell_formula_units_Z 4
_cell_length_a 12.720(4)
_cell_length_b 12.720(4)
_cell_length_c 12.720(4)
_cell_volume 2058.1(11)
_diffrn_ambient_temperature 294
_diffrn_radiation_probe x-ray
_diffrn_radiation_type MoK\a
_diffrn_radiation_wavelength 0.71069
_exptl_absorpt_coefficient_mu 7.93
_exptl_crystal_density_diffrn 1.79
_exptl_crystal_density_meas 1.81
_exptl_crystal_F_000 1064
_refine_ls_number_reflns 113
_refine_ls_R_factor_gt 0.027
_refine_ls_wR_factor_gt 0.026
_cod_data_source_file Acta-Chem-Scand-1978-A32-241-244.cif
_cod_data_source_block 1
_cod_depositor_comments
;
 Marking attached hydrogen atoms.

 Antanas Vaitkus,
 2017-07-12
;
_cod_original_cell_volume 2058.1(19)
_cod_original_formula_sum 'H24 C8 Cl6 N2 Pt'
_cod_database_code 1546458

loop_
_symmetry_equiv_pos_site_id
_symmetry_equiv_pos_as_xyz
1 x,y,z
2 -y,x,z
3 -x,-y,z
4 y,-x,z
5 x,-y,-z
6 y,x,-z
7 -x,y,-z
8 -y,-x,-z
9 z,x,y
10 -x,z,y
11 -z,-x,y
12 x,-z,y
13 z,-x,-y
14 x,z,-y
15 -z,x,-y
16 -x,-z,-y
17 y,z,x
18 -z,-y,-x
19 -z,y,x
20 z,y,-x
21 z,-y,x
22 y,-z,-x
23 -y,-z,x
24 -y,z,-x
25 -x,-y,-z
26 y,-x,-z
27 x,y,-z
28 -y,x,-z
29 -x,y,z
30 -y,-x,z
31 x,-y,z
32 y,x,z
33 -z,-x,-y
34 x,-z,-y
35 z,x,-y
36 -x,z,-y
37 -z,x,y
38 -x,-z,y
39 z,-x,y
40 x,z,y
41 -y,-z,-x
42 z,y,x
43 z,-y,-x
44 -z,-y,x
45 -z,y,-x
46 -y,z,x
47 y,z,-x
48 y,-z,x
49 x,1/2+y,1/2+z
50 -y,1/2+x,1/2+z
51 -x,1/2-y,1/2+z
52 y,1/2-x,1/2+z
53 x,1/2-y,1/2-z
54 y,1/2+x,1/2-z
55 -x,1/2+y,1/2-z
56 -y,1/2-x,1/2-z
57 z,1/2+x,1/2+y
58 -x,1/2+z,1/2+y
59 -z,1/2-x,1/2+y
60 x,1/2-z,1/2+y
61 z,1/2-x,1/2-y
62 x,1/2+z,1/2-y
63 -z,1/2+x,1/2-y
64 -x,1/2-z,1/2-y
65 y,1/2+z,1/2+x
66 -z,1/2-y,1/2-x
67 -z,1/2+y,1/2+x
68 z,1/2+y,1/2-x
69 z,1/2-y,1/2+x
70 y,1/2-z,1/2-x
71 -y,1/2-z,1/2+x
72 -y,1/2+z,1/2-x
73 -x,1/2-y,1/2-z
74 y,1/2-x,1/2-z
75 x,1/2+y,1/2-z
76 -y,1/2+x,1/2-z
77 -x,1/2+y,1/2+z
78 -y,1/2-x,1/2+z
79 x,1/2-y,1/2+z
80 y,1/2+x,1/2+z
81 -z,1/2-x,1/2-y
82 x,1/2-z,1/2-y
83 z,1/2+x,1/2-y
84 -x,1/2+z,1/2-y
85 -z,1/2+x,1/2+y
86 -x,1/2-z,1/2+y
87 z,1/2-x,1/2+y
88 x,1/2+z,1/2+y
89 -y,1/2-z,1/2-x
90 z,1/2+y,1/2+x
91 z,1/2-y,1/2-x
92 -z,1/2-y,1/2+x
93 -z,1/2+y,1/2-x
94 -y,1/2+z,1/2+x
95 y,1/2+z,1/2-x
96 y,1/2-z,1/2+x
97 1/2+x,y,1/2+z
98 1/2-y,x,1/2+z
99 1/2-x,-y,1/2+z
100 1/2+y,-x,1/2+z
101 1/2+x,-y,1/2-z
102 1/2+y,x,1/2-z
103 1/2-x,y,1/2-z
104 1/2-y,-x,1/2-z
105 1/2+z,x,1/2+y
106 1/2-x,z,1/2+y
107 1/2-z,-x,1/2+y
108 1/2+x,-z,1/2+y
109 1/2+z,-x,1/2-y
110 1/2+x,z,1/2-y
111 1/2-z,x,1/2-y
112 1/2-x,-z,1/2-y
113 1/2+y,z,1/2+x
114 1/2-z,-y,1/2-x
115 1/2-z,y,1/2+x
116 1/2+z,y,1/2-x
117 1/2+z,-y,1/2+x
118 1/2+y,-z,1/2-x
119 1/2-y,-z,1/2+x
120 1/2-y,z,1/2-x
121 1/2-x,-y,1/2-z
122 1/2+y,-x,1/2-z
123 1/2+x,y,1/2-z
124 1/2-y,x,1/2-z
125 1/2-x,y,1/2+z
126 1/2-y,-x,1/2+z
127 1/2+x,-y,1/2+z
128 1/2+y,x,1/2+z
129 1/2-z,-x,1/2-y
130 1/2+x,-z,1/2-y
131 1/2+z,x,1/2-y
132 1/2-x,z,1/2-y
133 1/2-z,x,1/2+y
134 1/2-x,-z,1/2+y
135 1/2+z,-x,1/2+y
136 1/2+x,z,1/2+y
137 1/2-y,-z,1/2-x
138 1/2+z,y,1/2+x
139 1/2+z,-y,1/2-x
140 1/2-z,-y,1/2+x
141 1/2-z,y,1/2-x
142 1/2-y,z,1/2+x
143 1/2+y,z,1/2-x
144 1/2+y,-z,1/2+x
145 1/2+x,1/2+y,z
146 1/2-y,1/2+x,z
147 1/2-x,1/2-y,z
148 1/2+y,1/2-x,z
149 1/2+x,1/2-y,-z
150 1/2+y,1/2+x,-z
151 1/2-x,1/2+y,-z
152 1/2-y,1/2-x,-z
153 1/2+z,1/2+x,y
154 1/2-x,1/2+z,y
155 1/2-z,1/2-x,y
156 1/2+x,1/2-z,y
157 1/2+z,1/2-x,-y
158 1/2+x,1/2+z,-y
159 1/2-z,1/2+x,-y
160 1/2-x,1/2-z,-y
161 1/2+y,1/2+z,x
162 1/2-z,1/2-y,-x
163 1/2-z,1/2+y,x
164 1/2+z,1/2+y,-x
165 1/2+z,1/2-y,x
166 1/2+y,1/2-z,-x
167 1/2-y,1/2-z,x
168 1/2-y,1/2+z,-x
169 1/2-x,1/2-y,-z
170 1/2+y,1/2-x,-z
171 1/2+x,1/2+y,-z
172 1/2-y,1/2+x,-z
173 1/2-x,1/2+y,z
174 1/2-y,1/2-x,z
175 1/2+x,1/2-y,z
176 1/2+y,1/2+x,z
177 1/2-z,1/2-x,-y
178 1/2+x,1/2-z,-y
179 1/2+z,1/2+x,-y
180 1/2-x,1/2+z,-y
181 1/2-z,1/2+x,y
182 1/2-x,1/2-z,y
183 1/2+z,1/2-x,y
184 1/2+x,1/2+z,y
185 1/2-y,1/2-z,-x
186 1/2+z,1/2+y,x
187 1/2+z,1/2-y,-x
188 1/2-z,1/2-y,x
189 1/2-z,1/2+y,-x
190 1/2-y,1/2+z,x
191 1/2+y,1/2+z,-x
192 1/2+y,1/2-z,x

loop_
_atom_site_aniso_label
_atom_site_aniso_U_11
_atom_site_aniso_U_22
_atom_site_aniso_U_33
_atom_site_aniso_U_23
_atom_site_aniso_U_13
_atom_site_aniso_U_12
Pt 0.0447(5) 0.0447(5) 0.0447(5) 0.0000 0.0000 0.0000
Cl 0.044(2) 0.159(3) 0.159(3) 0.0000 0.0000 0.0000
N 0.049(4) 0.049(4) 0.049(4) 0.0000 0.0000 0.0000
C 0.193(9) 0.193(9) 0.193(9) -0.067(7) -0.067(7) -0.067(7)

loop_
_atom_site_label
_atom_site_type_symbol
_atom_site_thermal_displace_type
_atom_site_fract_x
_atom_site_fract_y
_atom_site_fract_z
_atom_site_occupancy
_atom_site_U_iso_or_equiv
_atom_site_calc_flag
_atom_site_refinement_flags
_atom_site_disorder_assembly
_atom_site_disorder_group
_atom_site_attached_hydrogens
Pt Pt Uani 0.00000 0.00000 0.00000 0.998 0.0447(3) . . . . 0
Cl Cl Uani 0.1803(3) 0.00000 0.00000 1.000 0.1207(16) . . . . 0
N N Uani 0.25000 0.25000 0.25000 1.000 0.049(2) . . . . 0
C C Uani 0.3174(8) 0.3174(8) 0.3174(8) 1.000 0.193(5) . . . . 3

loop_
_geom_angle_atom_site_label_1
_geom_angle_atom_site_label_2
_geom_angle_atom_site_label_3
_geom_angle
_geom_angle_site_symmetry_1
_geom_angle_site_symmetry_2
_geom_angle_site_symmetry_3
_geom_angle_publ_flag
Cl Pt Cl 90.00 . . 2_555 yes
Cl Pt Cl 180.00 . . 3_555 yes
Cl Pt Cl 90.00 . . 4_555 yes
Cl Pt Cl 90.00 . . 17_555 yes
Cl Pt Cl 90.00 . . 18_555 yes
Cl Pt Cl 90.00 2_555 . 3_555 yes
Cl Pt Cl 180.00 2_555 . 4_555 yes
Cl Pt Cl 90.00 2_555 . 17_555 yes
Cl Pt Cl 90.00 2_555 . 18_555 yes
Cl Pt Cl 90.00 3_555 . 4_555 yes
Cl Pt Cl 90.00 3_555 . 17_555 yes
Cl Pt Cl 90.00 3_555 . 18_555 yes
Cl Pt Cl 90.00 4_555 . 17_555 yes
Cl Pt Cl 90.00 4_555 . 18_555 yes
Cl Pt Cl 180.00 17_555 . 18_555 yes

loop_
_geom_bond_atom_site_label_1
_geom_bond_atom_site_label_2
_geom_bond_distance
_geom_bond_site_symmetry_1
_geom_bond_site_symmetry_2
_geom_bond_publ_flag
Pt Cl 2.293(4) . . yes
Pt Cl 2.293(4) . 2_555 yes
Pt Cl 2.293(4) . 3_555 yes
Pt Cl 2.293(4) . 4_555 yes
Pt Cl 2.293(4) . 17_555 yes
Pt Cl 2.293(4) . 18_555 yes
N C 1.485(10) . . yes
